data_1572368
loop_
_publ_author_name
'Pacoste, Laura'
'Ignat'ev, Vladislav Mikhailovich'
'Dominiak, Paulina Maria'
'Zou, Xiaodong'

_publ_section_title
;
 On the structure refinement of metal complexes against 3D electron
 diffraction data using multipolar scattering factors.
;
_journal_issue 5
_journal_name_full IUCrJ
_journal_paper_doi 10.1107/S2052252524006730
_journal_volume 11
_journal_year 2024
_chemical_formula_moiety 'C15 H21 Fe O6'
_chemical_formula_sum 'C15 H21 Fe O6'
_chemical_formula_weight 353.172
_space_group_crystal_system orthorhombic
_space_group_IT_number 61
_space_group_name_Hall '-P 2ac 2ab'
_space_group_name_H-M_alt 'P b c a'
_symmetry_Int_Tables_number 61
_audit_creation_date 2024-04-24
_audit_creation_method
;
Olex2 1.5
(compiled 2024.02.16 svn.r378c4104 for OlexSys, GUI svn.r6928)
;
_cell_angle_alpha 90
_cell_angle_beta 90
_cell_angle_gamma 90
_cell_formula_units_Z 8
_cell_length_a 15.35(5)
_cell_length_b 13.56(7)
_cell_length_c 16.50(5)
_cell_measurement_reflns_used 9267
_cell_measurement_temperature 80(2)
_cell_measurement_theta_max 69.90
_cell_measurement_theta_min 2.70
_cell_volume 3434(2)
_computing_molecular_graphics 'Olex2 1.5 (Dolomanov et al., 2009)'
_computing_publication_material 'Olex2 1.5 (Dolomanov et al., 2009)'
_computing_structure_refinement 'olex2.refine 1.5 (Bourhis et al., 2015)'
_diffrn_ambient_temperature 80(2)
_diffrn_measured_fraction_theta_full 0.9205
_diffrn_measured_fraction_theta_max 0.9186
_diffrn_measurement_device_type 'ThermoFisher Scientific Titan Krios cryo-Transmission Electron Microscope'
_diffrn_measurement_method \b\
_diffrn_radiation_source 'Electron Schottky Gun'
_diffrn_radiation_type synchrotron
_diffrn_radiation_wavelength 0.01967
_diffrn_reflns_av_R_equivalents 0.2170
_diffrn_reflns_av_unetI/netI 0.1017
_diffrn_reflns_Laue_measured_fraction_full 0.9205
_diffrn_reflns_Laue_measured_fraction_max 0.9186
_diffrn_reflns_limit_h_max 17
_diffrn_reflns_limit_h_min -17
_diffrn_reflns_limit_k_max 14
_diffrn_reflns_limit_k_min -14
_diffrn_reflns_limit_l_max 19
_diffrn_reflns_limit_l_min -19
_diffrn_reflns_number 37312
_diffrn_reflns_point_group_measured_fraction_full 0.9205
_diffrn_reflns_point_group_measured_fraction_max 0.9186
_diffrn_reflns_theta_full 0.6634
_diffrn_reflns_theta_max 0.66
_diffrn_reflns_theta_min 0.07
_diffrn_standards_interval_count 0
_diffrn_standards_interval_time 0
_diffrn_standards_number 0
_exptl_absorpt_coefficient_mu 0.000
_exptl_absorpt_correction_type empirical
_exptl_crystal_colour red
_exptl_crystal_density_diffrn 1.366
_exptl_crystal_description plate
_exptl_crystal_F_000 542.168
_exptl_crystal_size_max 0.0005
_exptl_crystal_size_mid 0.0005
_exptl_crystal_size_min 0.0001
_refine_diff_density_max 1.1198
_refine_diff_density_min -1.6161
_refine_diff_density_rms 0.3240
_refine_ls_d_res_high 0.8494
_refine_ls_d_res_low 8.6530
_refine_ls_extinction_method none
_refine_ls_goodness_of_fit_ref 1.2336
_refine_ls_hydrogen_treatment constr
_refine_ls_matrix_type full
_refine_ls_number_constraints 30
_refine_ls_number_parameters 205
_refine_ls_number_reflns 2687
_refine_ls_number_restraints 0
_refine_ls_restrained_S_all 1.2336
_refine_ls_R_factor_all 0.2379
_refine_ls_R_factor_gt 0.2045
_refine_ls_shift/su_max -0.0003
_refine_ls_shift/su_mean 0.0000
_refine_ls_structure_factor_coef Fsqd
_refine_ls_weighting_details 'w=1/[\s^2^(Fo^2^)+(0.2342P)^2^+2.4700P] where P=(Fo^2^+2Fc^2^)/3'
_refine_ls_weighting_scheme calc
_refine_ls_wR_factor_gt 0.4712
_refine_ls_wR_factor_ref 0.4905
_reflns_Friedel_coverage 0.0
_reflns_limit_h_max 17
_reflns_limit_h_min 0
_reflns_limit_k_max 14
_reflns_limit_k_min 0
_reflns_limit_l_max 19
_reflns_limit_l_min 0
_reflns_number_gt 2007
_reflns_number_total 2687
_reflns_threshold_expression I>=2u(I)
_cod_data_source_file jf5002.cif
_cod_data_source_block 3DED_IAM_charged_Fe3
_cod_original_cell_volume 3434(23)
_cod_database_code 1572368
_diffrn_oxdiff_scatteringfactors_ed 'UCLA (2022) https://srv.mbi.ucla.edu/faes/data'
_olex2_refinement_description
;
1. Fixed Uiso
 At 1.2 times of:
  All C(H) groups
 At 1.5 times of:
  All C(H,H,H) groups
2.a Aromatic/amide H refined with riding coordinates:
 C010(H010), C012(H012), C013(H013)
2.b Idealised Me refined as rotating group:
 C007(H00a,H00b,H00c), C008(H00d,H00e,H00f), C009(H00g,H00h,H00i), C011(H01a,
 H01b,H01c), C014(H01d,H01e,H01f), C015(H01g,H01h,H01i)
;
_olex2_submission_special_instructions 'No special instructions were received'

loop_
_space_group_symop_id
_space_group_symop_operation_xyz
1 x,y,z
2 x+1/2,-y+1/2,-z
3 -x,y+1/2,-z+1/2
4 -x+1/2,-y,z+1/2
5 -x,-y,-z
6 -x-1/2,y-1/2,z
7 x,-y-1/2,z-1/2
8 x-1/2,y,-z-1/2

loop_
_atom_site_label
_atom_site_type_symbol
_atom_site_fract_x
_atom_site_fract_y
_atom_site_fract_z
_atom_site_U_iso_or_equiv
_atom_site_adp_type
_atom_site_occupancy
_atom_site_refinement_flags_posn
Fe01 Fe 0.64219(19) 0.7266(3) 0.74607(17) 0.0288(11) Uani 1.000000 .
O001 O 0.5951(6) 0.6577(10) 0.6465(5) 0.037(3) Uani 1.000000 .
O002 O 0.7008(6) 0.7992(9) 0.8349(5) 0.034(3) Uani 1.000000 .
O003 O 0.5718(5) 0.6405(10) 0.8209(5) 0.036(3) Uani 1.000000 .
O004 O 0.7065(5) 0.8181(9) 0.6690(5) 0.027(2) Uani 1.000000 .
O005 O 0.7383(5) 0.6252(9) 0.7529(5) 0.030(3) Uani 1.000000 .
O006 O 0.5425(5) 0.8242(9) 0.7483(5) 0.032(3) Uani 1.000000 .
C001 C 0.5959(7) 0.6883(11) 0.5732(7) 0.041(3) Uani 1.000000 .
C002 C 0.4971(6) 0.6518(10) 0.8506(6) 0.034(3) Uani 1.000000 .
C003 C 0.4700(5) 0.8211(9) 0.7855(6) 0.027(3) Uani 1.000000 .
C004 C 0.8069(7) 0.6257(10) 0.7972(6) 0.034(3) Uani 1.000000 .
C005 C 0.6939(7) 0.8335(10) 0.5918(6) 0.036(3) Uani 1.000000 .
C006 C 0.7767(6) 0.7868(10) 0.8651(6) 0.033(3) Uani 1.000000 .
C007 C 0.5495(9) 0.6239(13) 0.5118(6) 0.070(5) Uani 1.000000 .
H00a H 0.4802(9) 0.628(4) 0.521(2) 0.105(8) Uiso 1.000000 GR
H00b H 0.565(3) 0.649(3) 0.4515(7) 0.105(8) Uiso 1.000000 GR
H00c H 0.571(3) 0.5486(14) 0.519(2) 0.105(8) Uiso 1.000000 GR
C008 C 0.8674(7) 0.5377(11) 0.7914(8) 0.053(4) Uani 1.000000 .
H00d H 0.860(2) 0.503(2) 0.7330(13) 0.079(6) Uiso 1.000000 GR
H00e H 0.9338(7) 0.5618(12) 0.799(3) 0.079(6) Uiso 1.000000 GR
H00f H 0.851(2) 0.4855(18) 0.8383(19) 0.079(6) Uiso 1.000000 GR
C009 C 0.4639(7) 0.5723(13) 0.9034(7) 0.061(5) Uani 1.000000 .
H00g H 0.3966(12) 0.586(2) 0.918(3) 0.091(7) Uiso 1.000000 GR
H00h H 0.470(3) 0.5026(14) 0.8725(13) 0.091(7) Uiso 1.000000 GR
H00i H 0.502(2) 0.570(3) 0.9585(14) 0.091(7) Uiso 1.000000 GR
C010 C 0.6403(8) 0.7689(12) 0.5420(7) 0.054(4) Uani 1.000000 .
H010 H 0.6349(8) 0.7844(12) 0.4778(7) 0.064(5) Uiso 1.000000 R
C011 C 0.7436(7) 0.9135(13) 0.5533(8) 0.063(5) Uani 1.000000 .
H01a H 0.7077(17) 0.941(3) 0.502(2) 0.095(7) Uiso 1.000000 GR
H01b H 0.754(3) 0.9720(19) 0.5964(13) 0.095(7) Uiso 1.000000 GR
H01c H 0.8056(16) 0.8856(14) 0.533(3) 0.095(7) Uiso 1.000000 GR
C012 C 0.4442(6) 0.7390(10) 0.8354(7) 0.042(3) Uani 1.000000 .
H012 H 0.3807(6) 0.7425(10) 0.8638(7) 0.050(4) Uiso 1.000000 R
C013 C 0.8302(7) 0.7064(12) 0.8492(6) 0.052(4) Uani 1.000000 .
H013 H 0.8936(7) 0.7045(12) 0.8780(6) 0.062(5) Uiso 1.000000 R
C014 C 0.8098(7) 0.8705(15) 0.9216(8) 0.083(7) Uani 1.000000 .
H01d H 0.8754(17) 0.855(3) 0.941(3) 0.125(10) Uiso 1.000000 GR
H01e H 0.809(4) 0.9396(16) 0.8893(14) 0.125(10) Uiso 1.000000 GR
H01f H 0.768(3) 0.875(4) 0.974(2) 0.125(10) Uiso 1.000000 GR
C015 C 0.4107(6) 0.9052(11) 0.7771(7) 0.044(3) Uani 1.000000 .
H01g H 0.4257(18) 0.945(2) 0.7222(14) 0.066(5) Uiso 1.000000 GR
H01h H 0.3445(6) 0.8791(11) 0.775(2) 0.066(5) Uiso 1.000000 GR
H01i H 0.4183(19) 0.9537(18) 0.8283(14) 0.066(5) Uiso 1.000000 GR

loop_
_atom_site_aniso_label
_atom_site_aniso_U_11
_atom_site_aniso_U_22
_atom_site_aniso_U_33
_atom_site_aniso_U_12
_atom_site_aniso_U_13
_atom_site_aniso_U_23
Fe01 0.0233(17) 0.042(3) 0.0212(16) -0.0030(17) -0.0039(12) 0.0018(16)
O001 0.036(5) 0.056(10) 0.019(4) -0.017(5) -0.013(4) 0.008(5)
O002 0.035(5) 0.039(9) 0.029(5) -0.007(5) -0.003(4) -0.017(4)
O003 0.020(4) 0.068(10) 0.021(4) -0.011(5) 0.001(3) -0.011(5)
O004 0.020(4) 0.031(8) 0.031(5) -0.010(4) 0.006(3) 0.007(4)
O005 0.019(4) 0.036(8) 0.034(4) 0.001(4) -0.010(4) -0.005(4)
O006 0.016(4) 0.040(8) 0.041(5) 0.003(4) 0.003(4) -0.001(5)
C001 0.036(6) 0.037(11) 0.049(7) -0.012(6) -0.008(5) 0.002(6)
C002 0.031(6) 0.041(10) 0.031(5) 0.015(5) 0.007(4) 0.007(5)
C003 0.015(5) 0.029(9) 0.037(5) -0.003(5) 0.003(4) 0.002(5)
C004 0.049(6) 0.021(9) 0.032(6) 0.006(6) -0.002(5) -0.004(5)
C005 0.046(6) 0.032(10) 0.031(6) -0.007(6) -0.005(5) 0.005(5)
C006 0.030(6) 0.038(10) 0.032(5) 0.004(5) -0.006(4) -0.012(5)
C007 0.074(9) 0.106(17) 0.030(6) 0.010(9) -0.027(6) -0.038(8)
C008 0.032(6) 0.037(11) 0.089(10) 0.011(6) -0.016(6) 0.010(7)
C009 0.049(7) 0.098(15) 0.035(6) 0.006(8) 0.018(5) 0.028(7)
C010 0.069(8) 0.066(13) 0.025(6) 0.005(8) 0.010(6) -0.022(6)
C011 0.044(7) 0.081(14) 0.064(8) 0.005(7) -0.001(6) 0.052(9)
C012 0.016(5) 0.041(11) 0.068(8) 0.000(5) 0.025(5) 0.001(6)
C013 0.032(6) 0.085(14) 0.038(6) 0.017(7) -0.022(5) -0.016(7)
C014 0.028(6) 0.16(2) 0.062(8) -0.022(8) -0.021(6) -0.057(11)
C015 0.024(5) 0.054(11) 0.053(7) 0.006(6) 0.008(5) -0.004(6)

loop_
_atom_type_symbol
_atom_type_scat_dispersion_real
_atom_type_scat_dispersion_imag
_atom_type_scat_Cromer_Mann_a1
_atom_type_scat_Cromer_Mann_a2
_atom_type_scat_Cromer_Mann_a3
_atom_type_scat_Cromer_Mann_a4
_atom_type_scat_Cromer_Mann_b1
_atom_type_scat_Cromer_Mann_b2
_atom_type_scat_Cromer_Mann_b3
_atom_type_scat_Cromer_Mann_b4
_atom_type_scat_Cromer_Mann_c
_atom_type_scat_source
_atom_type_scat_dispersion_source
C 0.00000 0.00000 0.60000 0.13600 0.54700 1.22500 40.93800 0.37400 3.27800 13.01300 0.00000 'Custom 4-Gaussian' custom
Fe 0.00000 0.00000 67.16200 1.60300 3.65000 15.70100 618.91000 1.09100 13.66100 123.60200 0.00000 'Custom 4-Gaussian' custom
H 0.00000 0.00000 0.12900 0.03600 0.12700 0.23600 37.73700 0.55300 3.77200 13.51800 0.00000 'Custom 4-Gaussian' custom
O 0.00000 0.00000 -16.47700 -3.90400 1.06800 0.24600 916.12900 177.36500 5.24500 0.53600 0.00000 'Custom 4-Gaussian' custom

loop_
_geom_angle_atom_site_label_1
_geom_angle_atom_site_label_2
_geom_angle_atom_site_label_3
_geom_angle
_geom_angle_site_symmetry_1
_geom_angle_site_symmetry_3
_geom_angle_publ_flag
O002 Fe01 O001 172.8(4) . . ?
O003 Fe01 O001 92.2(4) . . ?
O003 Fe01 O002 94.5(4) . . ?
O004 Fe01 O001 87.0(4) . . ?
O004 Fe01 O002 86.5(4) . . ?
O004 Fe01 O003 176.5(4) . . ?
O005 Fe01 O001 89.5(5) . . ?
O005 Fe01 O002 88.0(4) . . ?
O005 Fe01 O003 87.9(5) . . ?
O005 Fe01 O004 95.5(4) . . ?
O006 Fe01 O001 92.7(5) . . ?
O006 Fe01 O002 90.3(5) . . ?
O006 Fe01 O003 87.8(5) . . ?
O006 Fe01 O004 88.8(4) . . ?
O006 Fe01 O005 175.3(4) . . ?
C001 O001 Fe01 128.0(10) . . ?
C006 O002 Fe01 129.5(9) . . ?
C002 O003 Fe01 131.2(10) . . ?
C005 O004 Fe01 129.5(8) . . ?
C004 O005 Fe01 128.9(9) . . ?
C003 O006 Fe01 130.5(9) . . ?
C007 C001 O001 116.2(12) . . ?
C010 C001 O001 127.6(11) . . ?
C010 C001 C007 115.9(11) . . ?
C009 C002 O003 117.2(12) . . ?
C012 C002 O003 122.7(11) . . ?
C012 C002 C009 120.2(9) . . ?
C012 C003 O006 122.8(11) . . ?
C015 C003 O006 118.2(11) . . ?
C015 C003 C012 119.0(8) . . ?
C008 C004 O005 117.6(11) . . ?
C013 C004 O005 123.4(11) . . ?
C013 C004 C008 119.0(10) . . ?
C010 C005 O004 122.5(11) . . ?
C011 C005 O004 117.6(10) . . ?
C011 C005 C010 119.5(11) . . ?
C013 C006 O002 124.7(11) . . ?
C014 C006 O002 115.8(11) . . ?
C014 C006 C013 119.5(9) . . ?
H00a C007 C001 109.5 . . ?
H00b C007 C001 109.5 . . ?
H00b C007 H00a 109.5 . . ?
H00c C007 C001 109.5 . . ?
H00c C007 H00a 109.5 . . ?
H00c C007 H00b 109.5 . . ?
H00d C008 C004 109.5 . . ?
H00e C008 C004 109.5 . . ?
H00e C008 H00d 109.5 . . ?
H00f C008 C004 109.5 . . ?
H00f C008 H00d 109.5 . . ?
H00f C008 H00e 109.5 . . ?
H00g C009 C002 109.5 . . ?
H00h C009 C002 109.5 . . ?
H00h C009 H00g 109.5 . . ?
H00i C009 C002 109.5 . . ?
H00i C009 H00g 109.5 . . ?
H00i C009 H00h 109.5 . . ?
C005 C010 C001 122.9(11) . . ?
H010 C010 C001 118.6(6) . . ?
H010 C010 C005 118.6(7) . . ?
H01a C011 C005 109.5 . . ?
H01b C011 C005 109.5 . . ?
H01b C011 H01a 109.5 . . ?
H01c C011 C005 109.5 . . ?
H01c C011 H01a 109.5 . . ?
H01c C011 H01b 109.5 . . ?
C003 C012 C002 125.0(8) . . ?
H012 C012 C002 117.5(6) . . ?
H012 C012 C003 117.5(6) . . ?
C006 C013 C004 124.2(9) . . ?
H013 C013 C004 117.9(6) . . ?
H013 C013 C006 117.9(6) . . ?
H01d C014 C006 109.5 . . ?
H01e C014 C006 109.5 . . ?
H01e C014 H01d 109.5 . . ?
H01f C014 C006 109.5 . . ?
H01f C014 H01d 109.5 . . ?
H01f C014 H01e 109.5 . . ?
H01g C015 C003 109.5 . . ?
H01h C015 C003 109.5 . . ?
H01h C015 H01g 109.5 . . ?
H01i C015 C003 109.5 . . ?
H01i C015 H01g 109.5 . . ?
H01i C015 H01h 109.5 . . ?

loop_
_geom_bond_atom_site_label_1
_geom_bond_atom_site_label_2
_geom_bond_distance
_geom_bond_site_symmetry_2
_geom_bond_publ_flag
Fe01 O001 2.023(11) . ?
Fe01 O002 1.982(10) . ?
Fe01 O003 2.013(12) . ?
Fe01 O004 2.032(11) . ?
Fe01 O005 2.021(12) . ?
Fe01 O006 2.024(12) . ?
O001 C001 1.279(14) . ?
O002 C006 1.278(14) . ?
O003 C002 1.256(13) . ?
O004 C005 1.305(14) . ?
O005 C004 1.281(13) . ?
O006 C003 1.272(13) . ?
C001 C007 1.515(17) . ?
C001 C010 1.39(2) . ?
C002 C009 1.477(18) . ?
C002 C012 1.456(18) . ?
C003 C012 1.439(17) . ?
C003 C015 1.466(18) . ?
C004 C008 1.515(17) . ?
C004 C013 1.437(18) . ?
C005 C010 1.456(18) . ?
C005 C011 1.470(18) . ?
C006 C013 1.389(18) . ?
C006 C014 1.554(18) . ?
C007 H00a 1.0770 . ?
C007 H00b 1.0770 . ?
C007 H00c 1.0770 . ?
C008 H00d 1.0770 . ?
C008 H00e 1.0770 . ?
C008 H00f 1.0770 . ?
C009 H00g 1.0770 . ?
C009 H00h 1.0770 . ?
C009 H00i 1.0770 . ?
C010 H010 1.0830 . ?
C011 H01a 1.0770 . ?
C011 H01b 1.0770 . ?
C011 H01c 1.0770 . ?
C012 H012 1.0830 . ?
C013 H013 1.0830 . ?
C014 H01d 1.0770 . ?
C014 H01e 1.0770 . ?
C014 H01f 1.0770 . ?
C015 H01g 1.0770 . ?
C015 H01h 1.0770 . ?
C015 H01i 1.0770 . ?

loop_
_geom_torsion_atom_site_label_1
_geom_torsion_atom_site_label_2
_geom_torsion_atom_site_label_3
_geom_torsion_atom_site_label_4
_geom_torsion
_geom_torsion_site_symmetry_1
_geom_torsion_site_symmetry_2
_geom_torsion_site_symmetry_3
_geom_torsion_site_symmetry_4
_geom_torsion_publ_flag
Fe01 O001 C001 C007 -175.5(11) . . . . ?
Fe01 O001 C001 C010 10.5(14) . . . . ?
Fe01 O002 C006 C013 -11.1(14) . . . . ?
Fe01 O002 C006 C014 167.5(12) . . . . ?
Fe01 O003 C002 C009 179.3(11) . . . . ?
Fe01 O003 C002 C012 -1.3(11) . . . . ?
Fe01 O004 C005 C010 -13.9(12) . . . . ?
Fe01 O004 C005 C011 172.6(11) . . . . ?
Fe01 O005 C004 C008 178.4(10) . . . . ?
Fe01 O005 C004 C013 -3.7(12) . . . . ?
Fe01 O006 C003 C012 -1.4(12) . . . . ?
Fe01 O006 C003 C015 178.4(10) . . . . ?
O001 C001 C010 C005 -1.0(17) . . . . ?
O002 C006 C013 C004 -0.6(15) . . . . ?
O003 C002 C012 C003 0.3(14) . . . . ?
O004 C005 C010 C001 2.6(14) . . . . ?
O005 C004 C013 C006 8.1(14) . . . . ?
O006 C003 C012 C002 1.1(13) . . . . ?
C001 C010 C005 C011 175.9(13) . . . . ?
C002 C012 C003 C015 -178.7(12) . . . . ?
C004 C013 C006 C014 -179.1(13) . . . . ?
